data_2229064
loop_
_publ_author_name
'Jeyalaxmi, M.'
'Jagadeesan, G.'
'Arulmoli, J.'
'Singh, D. Roop'
'Aravindhan, S.'

_publ_section_title
;
 2-Hydroxyethyl 4-hydroxybenzoate
;
_journal_coeditor_code HB5779
_journal_issue 2
_journal_name_full 'Acta Crystallographica Section E'
_journal_page_first o442
_journal_paper_doi 10.1107/S1600536810054516
_journal_volume 67
_journal_year 2011
_chemical_formula_iupac 'C9 H10 O4'
_chemical_formula_moiety 'C9 H10 O4'
_chemical_formula_sum 'C9 H10 O4'
_chemical_formula_weight 182.17
_chemical_name_systematic
;
2-Hydroxyethyl 4-hydroxybenzoate
;
_space_group_IT_number 1
_symmetry_cell_setting triclinic
_symmetry_space_group_name_Hall 'P 1'
_symmetry_space_group_name_H-M 'P 1'
_atom_sites_solution_hydrogens geom
_atom_sites_solution_primary direct
_atom_sites_solution_secondary difmap
_audit_creation_method SHELXL-97
_cell_angle_alpha 80.819(13)
_cell_angle_beta 79.943(14)
_cell_angle_gamma 81.804(14)
_cell_formula_units_Z 1
_cell_length_a 4.4235(10)
_cell_length_b 5.6850(17)
_cell_length_c 8.7050(17)
_cell_measurement_reflns_used 1767
_cell_measurement_temperature 293(2)
_cell_measurement_theta_max 28.3
_cell_measurement_theta_min 2.4
_cell_volume 211.30(9)
_computing_cell_refinement 'SAINT (Bruker, 2008)'
_computing_data_collection 'APEX2 (Bruker, 2008)'
_computing_data_reduction 'SAINT (Bruker, 2008)'
_computing_molecular_graphics 'ORTEP-3 (Farrugia, 1997)'
_computing_publication_material 'SHELXL97 and PLATON (Spek, 2009)'
_computing_structure_refinement 'SHELXL97 (Sheldrick, 2008)'
_computing_structure_solution 'SHELXS97 (Sheldrick, 2008)'
_diffrn_ambient_temperature 293(2)
_diffrn_measured_fraction_theta_full 1.000
_diffrn_measured_fraction_theta_max 0.993
_diffrn_measurement_device_type 'Bruker SMART APEXII CCD'
_diffrn_measurement_method \w
_diffrn_radiation_monochromator graphite
_diffrn_radiation_source 'fine-focus sealed tube'
_diffrn_radiation_type MoK\a
_diffrn_radiation_wavelength 0.71073
_diffrn_reflns_av_R_equivalents 0.0180
_diffrn_reflns_av_sigmaI/netI 0.0204
_diffrn_reflns_limit_h_max 5
_diffrn_reflns_limit_h_min -5
_diffrn_reflns_limit_k_max 7
_diffrn_reflns_limit_k_min -7
_diffrn_reflns_limit_l_max 10
_diffrn_reflns_limit_l_min -11
_diffrn_reflns_number 3761
_diffrn_reflns_theta_full 25.00
_diffrn_reflns_theta_max 28.33
_diffrn_reflns_theta_min 2.40
_exptl_absorpt_coefficient_mu 0.113
_exptl_absorpt_correction_T_max 0.982
_exptl_absorpt_correction_T_min 0.978
_exptl_absorpt_correction_type multi-scan
_exptl_absorpt_process_details '(SADABS; Bruker, 2008)'
_exptl_crystal_colour colourless
_exptl_crystal_density_diffrn 1.432
_exptl_crystal_density_method 'not measured'
_exptl_crystal_description block
_exptl_crystal_F_000 96
_exptl_crystal_size_max 0.20
_exptl_crystal_size_mid 0.20
_exptl_crystal_size_min 0.20
_refine_diff_density_max 0.209
_refine_diff_density_min -0.140
_refine_ls_abs_structure_details none
_refine_ls_extinction_method none
_refine_ls_goodness_of_fit_ref 1.057
_refine_ls_hydrogen_treatment mixed
_refine_ls_matrix_type full
_refine_ls_number_parameters 126
_refine_ls_number_reflns 1767
_refine_ls_number_restraints 3
_refine_ls_restrained_S_all 1.056
_refine_ls_R_factor_all 0.0346
_refine_ls_R_factor_gt 0.0306
_refine_ls_shift/su_max 0.000
_refine_ls_shift/su_mean 0.000
_refine_ls_structure_factor_coef Fsqd
_refine_ls_weighting_details 'calc w=1/[\s^2^(Fo^2^)+(0.0532P)^2^+0.0112P] where P=(Fo^2^+2Fc^2^)/3'
_refine_ls_weighting_scheme calc
_refine_ls_wR_factor_gt 0.0840
_refine_ls_wR_factor_ref 0.0876
_reflns_number_gt 1609
_reflns_number_total 1767
_reflns_threshold_expression I>2\s(I)
_cod_data_source_file hb5779.cif
_cod_data_source_block I
_cod_database_code 2229064
_cod_database_fobs_code 2229064

loop_
_symmetry_equiv_pos_as_xyz
'x, y, z'

loop_
_atom_site_type_symbol
_atom_site_label
_atom_site_fract_x
_atom_site_fract_y
_atom_site_fract_z
_atom_site_U_iso_or_equiv
_atom_site_adp_type
_atom_site_calc_flag
_atom_site_refinement_flags
_atom_site_occupancy
_atom_site_disorder_assembly
_atom_site_disorder_group
O O1 0.5796(3) 0.5763(2) 0.61019(14) 0.0532(3) Uani d . 1 . .
O O2 1.0292(3) 0.7852(2) 1.22266(15) 0.0481(3) Uani d . 1 . .
O O3 1.1612(2) 0.38911(18) 1.22823(13) 0.0413(3) Uani d . 1 . .
O O4 1.2540(3) -0.0314(2) 1.46819(18) 0.0527(3) Uani d . 1 . .
C C1 0.7231(4) 0.7899(3) 0.96121(18) 0.0389(4) Uani d . 1 . .
H H1 0.6776 0.9251 1.0126 0.047 Uiso calc R 1 . .
C C2 0.6084(4) 0.7891(3) 0.82391(19) 0.0416(4) Uani d . 1 . .
H H2 0.4835 0.9223 0.7836 0.050 Uiso calc R 1 . .
C C3 0.6800(3) 0.5888(2) 0.74610(16) 0.0383(4) Uani d . 1 . .
C C4 0.8620(4) 0.3879(3) 0.80814(19) 0.0441(4) Uani d . 1 . .
H H4 0.9092 0.2533 0.7562 0.053 Uiso calc R 1 . .
C C5 0.9712(4) 0.3888(3) 0.94576(17) 0.0406(4) Uani d . 1 . .
H H5 1.0900 0.2534 0.9878 0.049 Uiso calc R 1 . .
C C6 0.9064(3) 0.5905(2) 1.02359(17) 0.0346(3) Uani d . 1 . .
C C7 1.0346(3) 0.6029(3) 1.16625(17) 0.0342(3) Uani d . 1 . .
C C8 1.3041(4) 0.3878(3) 1.36534(18) 0.0385(3) Uani d . 1 . .
H H8A 1.1488 0.4292 1.4532 0.046 Uiso calc R 1 . .
H H8B 1.4522 0.5040 1.3436 0.046 Uiso calc R 1 . .
C C9 1.4636(4) 0.1408(3) 1.4041(2) 0.0447(4) Uani d . 1 . .
H H9A 1.5896 0.0912 1.3092 0.054 Uiso calc R 1 . .
H H9B 1.6004 0.1443 1.4793 0.054 Uiso calc R 1 . .
H H1A 0.471(6) 0.706(5) 0.577(3) 0.058(6) Uiso d . 1 . .
H H4A 1.190(5) -0.062(4) 1.401(3) 0.056(7) Uiso d . 1 . .

loop_
_atom_site_aniso_label
_atom_site_aniso_U_11
_atom_site_aniso_U_22
_atom_site_aniso_U_33
_atom_site_aniso_U_12
_atom_site_aniso_U_13
_atom_site_aniso_U_23
O1 0.0782(9) 0.0440(7) 0.0442(7) 0.0023(6) -0.0365(6) -0.0051(5)
O2 0.0672(8) 0.0375(6) 0.0458(6) 0.0033(5) -0.0264(5) -0.0130(4)
O3 0.0587(7) 0.0341(5) 0.0368(6) -0.0018(4) -0.0256(5) -0.0055(4)
O4 0.0742(8) 0.0404(6) 0.0511(8) -0.0043(5) -0.0365(6) -0.0024(5)
C1 0.0488(9) 0.0333(8) 0.0360(8) 0.0007(6) -0.0148(6) -0.0057(6)
C2 0.0505(9) 0.0336(7) 0.0414(8) 0.0019(6) -0.0188(7) -0.0010(6)
C3 0.0498(9) 0.0376(8) 0.0306(8) -0.0064(6) -0.0173(7) -0.0003(6)
C4 0.0631(10) 0.0324(7) 0.0415(9) -0.0008(7) -0.0219(7) -0.0081(6)
C5 0.0553(9) 0.0320(8) 0.0375(9) 0.0018(6) -0.0223(7) -0.0034(6)
C6 0.0410(8) 0.0324(7) 0.0323(8) -0.0061(6) -0.0106(6) -0.0035(6)
C7 0.0381(8) 0.0357(8) 0.0305(7) -0.0026(6) -0.0116(6) -0.0041(6)
C8 0.0488(9) 0.0385(8) 0.0330(7) -0.0008(6) -0.0209(6) -0.0075(6)
C9 0.0508(9) 0.0426(8) 0.0443(9) 0.0060(6) -0.0247(7) -0.0080(6)

loop_
_atom_type_symbol
_atom_type_description
_atom_type_scat_dispersion_real
_atom_type_scat_dispersion_imag
_atom_type_scat_source
C C 0.0033 0.0016 'International Tables Vol C Tables 4.2.6.8 and 6.1.1.4'
H H 0.0000 0.0000 'International Tables Vol C Tables 4.2.6.8 and 6.1.1.4'
O O 0.0106 0.0060 'International Tables Vol C Tables 4.2.6.8 and 6.1.1.4'

loop_
_geom_angle_atom_site_label_1
_geom_angle_atom_site_label_2
_geom_angle_atom_site_label_3
_geom_angle_site_symmetry_1
_geom_angle_site_symmetry_3
_geom_angle
_geom_angle_publ_flag
C3 O1 H1A . . 112.3(16) ?
C7 O3 C8 . . 115.86(12) ?
C9 O4 H4A . . 107.0(19) ?
C2 C1 C6 . . 120.59(14) ?
C2 C1 H1 . . 119.7 ?
C6 C1 H1 . . 119.7 ?
C1 C2 C3 . . 119.71(14) ?
C1 C2 H2 . . 120.1 ?
C3 C2 H2 . . 120.1 ?
O1 C3 C2 . . 123.02(14) ?
O1 C3 C4 . . 116.90(13) ?
C2 C3 C4 . . 120.08(13) ?
C5 C4 C3 . . 119.84(14) ?
C5 C4 H4 . . 120.1 ?
C3 C4 H4 . . 120.1 ?
C4 C5 C6 . . 120.74(13) ?
C4 C5 H5 . . 119.6 ?
C6 C5 H5 . . 119.6 ?
C1 C6 C5 . . 119.03(13) ?
C1 C6 C7 . . 118.75(13) ?
C5 C6 C7 . . 122.18(12) ?
O2 C7 O3 . . 123.00(14) ?
O2 C7 C6 . . 124.52(13) ?
O3 C7 C6 . . 112.48(12) ?
O3 C8 C9 . . 107.48(12) ?
O3 C8 H8A . . 110.2 ?
C9 C8 H8A . . 110.2 ?
O3 C8 H8B . . 110.2 ?
C9 C8 H8B . . 110.2 ?
H8A C8 H8B . . 108.5 ?
O4 C9 C8 . . 113.01(14) ?
O4 C9 H9A . . 109.0 ?
C8 C9 H9A . . 109.0 ?
O4 C9 H9B . . 109.0 ?
C8 C9 H9B . . 109.0 ?
H9A C9 H9B . . 107.8 ?

loop_
_geom_bond_atom_site_label_1
_geom_bond_atom_site_label_2
_geom_bond_site_symmetry_2
_geom_bond_distance
_geom_bond_publ_flag
O1 C3 . 1.3494(19) ?
O1 H1A . 0.86(3) ?
O2 C7 . 1.211(2) ?
O3 C7 . 1.3357(17) ?
O3 C8 . 1.4436(18) ?
O4 C9 . 1.426(2) ?
O4 H4A . 0.75(3) ?
C1 C2 . 1.379(2) ?
C1 C6 . 1.390(2) ?
C1 H1 . 0.9300 ?
C2 C3 . 1.387(2) ?
C2 H2 . 0.9300 ?
C3 C4 . 1.392(2) ?
C4 C5 . 1.369(2) ?
C4 H4 . 0.9300 ?
C5 C6 . 1.394(2) ?
C5 H5 . 0.9300 ?
C6 C7 . 1.468(2) ?
C8 C9 . 1.494(2) ?
C8 H8A . 0.9700 ?
C8 H8B . 0.9700 ?
C9 H9A . 0.9700 ?
C9 H9B . 0.9700 ?

loop_
_geom_hbond_atom_site_label_D
_geom_hbond_atom_site_label_H
_geom_hbond_atom_site_label_A
_geom_hbond_site_symmetry_A
_geom_hbond_distance_DH
_geom_hbond_distance_HA
_geom_hbond_distance_DA
_geom_hbond_angle_DHA
O1 H1A O4 1_464 0.86(3) 1.87(3) 2.7204(19) 169(2)
O4 H4A O2 1_545 0.75(3) 2.15(3) 2.8970(18) 170(3)
C9 H9A O2 1_645 0.97 2.51 3.322(2) 141

loop_
_geom_torsion_atom_site_label_1
_geom_torsion_atom_site_label_2
_geom_torsion_atom_site_label_3
_geom_torsion_atom_site_label_4
_geom_torsion_site_symmetry_1
_geom_torsion_site_symmetry_2
_geom_torsion_site_symmetry_3
_geom_torsion_site_symmetry_4
_geom_torsion
_geom_torsion_publ_flag
C6 C1 C2 C3 . . . . -0.9(2) ?
C1 C2 C3 O1 . . . . -179.07(13) ?
C1 C2 C3 C4 . . . . 1.2(2) ?
O1 C3 C4 C5 . . . . -179.98(15) ?
C2 C3 C4 C5 . . . . -0.3(2) ?
C3 C4 C5 C6 . . . . -1.0(3) ?
C2 C1 C6 C5 . . . . -0.4(2) ?
C2 C1 C6 C7 . . . . 177.41(14) ?
C4 C5 C6 C1 . . . . 1.3(2) ?
C4 C5 C6 C7 . . . . -176.35(15) ?
C8 O3 C7 O2 . . . . -2.2(2) ?
C8 O3 C7 C6 . . . . 177.51(12) ?
C1 C6 C7 O2 . . . . -10.8(2) ?
C5 C6 C7 O2 . . . . 166.91(15) ?
C1 C6 C7 O3 . . . . 169.50(13) ?
C5 C6 C7 O3 . . . . -12.81(18) ?
C7 O3 C8 C9 . . . . -173.21(12) ?
O3 C8 C9 O4 . . . . -71.91(17) ?

loop_
_cod_related_entry_id
_cod_related_entry_database
_cod_related_entry_code
1 ChemSpider 235512
